data_1536371
loop_
_publ_author_name
'Demartin, F.'
'Pilati, T.'
'Gramaccioli, C.M.'
'Diella, V.'
'Gentile, P.'

_publ_section_title
;
 A crystal-chemical investigation of alpine gadolinite
;
_journal_name_full 'Canadian Mineralogist'
_journal_page_first 127
_journal_page_last 136
_journal_volume 30
_journal_year 1993
_chemical_compound_source '"Bosco", Val Vigezzo, Italy'
_chemical_formula_sum 'B0.24 Be1.76 Ca0.13 Dy0.13 Fe0.82 H0.3 O10 Si2 Y1.74'
_chemical_name_mineral Gadolinite-(Y)
_chemical_name_systematic
;
Fe0.82 (Y1.74 Dy0.13 Ca0.13) ((Be1.76 B0.24) Si2 O9.7 (O H)0.3)
;
_space_group_IT_number 14
_symmetry_space_group_name_Hall '-P 2ybc'
_symmetry_space_group_name_H-M 'P 1 21/c 1'
_cell_angle_alpha 90
_cell_angle_beta 90.52
_cell_angle_gamma 90
_cell_formula_units_Z 2
_cell_length_a 4.743
_cell_length_b 7.518
_cell_length_c 9.933
_cell_volume 354.175
_citation_journal_id_ASTM CAMIA6
_database_code_amcsd 0005290
_exptl_crystal_density_diffrn 4.327
_cod_data_source_file Demartin_CAMIA6_1993_1556.cif
_cod_data_source_block H0.3B0.24Be1.76Ca0.13Dy0.13Fe0.82O10Si2Y1.74
_cod_original_cell_volume 354.1751
_cod_original_formula_sum 'H0.3 B0.24 Be1.76 Ca0.13 Dy0.13 Fe0.82 O10 Si2 Y1.74'
_cod_database_code 1536371

loop_
_space_group_symop_operation_xyz
x,y,z
-x,y+1/2,-z+1/2
-x,-y,-z
x,-y-1/2,z-1/2

loop_
_atom_site_label
_atom_site_type_symbol
_atom_site_fract_x
_atom_site_fract_y
_atom_site_fract_z
_atom_site_occupancy
_atom_site_U_iso_or_equiv
O1 O-2 0.7606 0.4138 0.0303 1 0.0
O2 O-2 0.3234 0.2868 0.4513 1 0.0
Fe1 Fe+2 0 0 0 0.82 0.0
Ca1 Ca+2 0.99942 0.10771 0.32927 0.065 0.0
Si1 Si+4 0.5187 0.27884 0.07826 1 0.0
Y1 Y+3 0.99942 0.10771 0.32927 0.87 0.0
Be1 Be+2 0.461 0.4138 0.3358 0.88 0.0
O4 O-2 0.6858 0.1073 0.1429 1 0.0
B1 B+3 0.461 0.4138 0.3358 0.12 0.0
Dy1 Dy+3 0.99942 0.10771 0.32927 0.065 0.0
O5 O-2 0.796 0.4125 0.3324 1 0.0
O3 O-2 0.3071 0.3469 0.1954 1 0.0

loop_
_cod_related_entry_id
_cod_related_entry_database
_cod_related_entry_code
1 AMCSD 0005290
